data_7013998
loop_
_publ_author_name
'Deng, Mingyu'
'Yao, Yingming'
'Shen, Qi'
'Zhang, Yong'
'Sun, Jin'

_publ_section_title
;
 Novel lanthanide(II) complexes supported by carbon-bridged biphenolate
 ligands: synthesis, structure and catalytic activity.
;
_journal_issue 6
_journal_name_full 'Dalton transactions (Cambridge, England : 2003)'
_journal_page_first 944
_journal_page_last 950
_journal_paper_doi 10.1039/b317027f
_journal_year 2004
_chemical_formula_moiety 'C66 H112 N6 O8 P2 Yb2, 6(C4 H8 O), C7 H8 '
_chemical_formula_sum 'C97 H168 N6 O14 P2 Yb2'
_chemical_formula_weight 2050.39
_chemical_name_systematic
;
?
;
_space_group_IT_number 2
_symmetry_cell_setting triclinic
_symmetry_space_group_name_Hall '-P 1'
_symmetry_space_group_name_H-M 'P -1'
_atom_sites_solution_hydrogens geom
_atom_sites_solution_primary direct
_atom_sites_solution_secondary difmap
_audit_creation_method SHELXL-97
_cell_angle_alpha 108.792(4)
_cell_angle_beta 109.163(4)
_cell_angle_gamma 99.71
_cell_formula_units_Z 1
_cell_length_a 12.4386(15)
_cell_length_b 15.4095(18)
_cell_length_c 16.036(2)
_cell_measurement_reflns_used 6319
_cell_measurement_temperature 193(2)
_cell_measurement_theta_max 27.5
_cell_measurement_theta_min 3.1
_cell_volume 2616.0(6)
_computing_cell_refinement CrystalClear
_computing_data_collection CrystalClear
_computing_data_reduction CrystalStructure
_computing_structure_refinement 'SHELXL-97 (Sheldrick, 1997)'
_computing_structure_solution 'SHELXS-97 (Sheldrick, 1990)'
_diffrn_ambient_temperature 193(2)
_diffrn_detector_area_resol_mean 14.62
_diffrn_measured_fraction_theta_full 0.960
_diffrn_measured_fraction_theta_max 0.960
_diffrn_measurement_device_type 'Rigaku Mercury'
_diffrn_measurement_method \w
_diffrn_radiation_monochromator graphite
_diffrn_radiation_source 'fine-focus sealed tube'
_diffrn_radiation_type MoK\a
_diffrn_radiation_wavelength 0.71070
_diffrn_reflns_av_R_equivalents 0.0276
_diffrn_reflns_av_sigmaI/netI 0.0284
_diffrn_reflns_limit_h_max 16
_diffrn_reflns_limit_h_min -16
_diffrn_reflns_limit_k_max 19
_diffrn_reflns_limit_k_min -19
_diffrn_reflns_limit_l_max 20
_diffrn_reflns_limit_l_min -20
_diffrn_reflns_number 27853
_diffrn_reflns_theta_full 27.48
_diffrn_reflns_theta_max 27.48
_diffrn_reflns_theta_min 3.08
_exptl_absorpt_coefficient_mu 1.866
_exptl_absorpt_correction_T_max 0.5374
_exptl_absorpt_correction_T_min 0.4555
_exptl_absorpt_correction_type multi-scan
_exptl_absorpt_process_details 'Jacobson, R. (1998) Private communication'
_exptl_crystal_colour Orange-red
_exptl_crystal_density_diffrn 1.302
_exptl_crystal_density_method 'not measured'
_exptl_crystal_description Chunk
_exptl_crystal_F_000 1074
_exptl_crystal_size_max 0.50
_exptl_crystal_size_mid 0.40
_exptl_crystal_size_min 0.38
_refine_diff_density_max 1.214
_refine_diff_density_min -0.887
_refine_diff_density_rms 0.079
_refine_ls_extinction_method none
_refine_ls_goodness_of_fit_ref 1.145
_refine_ls_hydrogen_treatment mixed
_refine_ls_matrix_type full
_refine_ls_number_parameters 555
_refine_ls_number_reflns 11512
_refine_ls_number_restraints 37
_refine_ls_restrained_S_all 1.182
_refine_ls_R_factor_all 0.0359
_refine_ls_R_factor_gt 0.0332
_refine_ls_shift/su_max 0.002
_refine_ls_shift/su_mean 0.000
_refine_ls_structure_factor_coef Fsqd
_refine_ls_weighting_details 'calc w=1/[\s^2^(Fo^2^)+(0.0345P)^2^+2.8985P] where P=(Fo^2^+2Fc^2^)/3'
_refine_ls_weighting_scheme calc
_refine_ls_wR_factor_gt 0.0785
_refine_ls_wR_factor_ref 0.0798
_reflns_number_gt 11090
_reflns_number_total 11512
_reflns_threshold_expression >2sigma(I)
_cod_data_source_file b317027f.txt
_cod_data_source_block shelxl
_cod_depositor_comments
;
The following automatic conversions were performed:
'_exptl_absorpt_correction_type' value 'Multi-scan' changed to
'multi-scan' according to
'/home/saulius/struct/CIF-dictionaries/cif_core.dic' dictionary named
'cif_core.dic' version 2.4.1 from 2010-06-29.

Automatic conversion script
Id: cif_fix_enum 1527 2010-12-29 10:47:43Z saulius 
;
_cod_original_cell_volume 2615.9(6)
_cod_original_sg_symbol_H-M P-1
_cod_database_code 7013998

loop_
_symmetry_equiv_pos_as_xyz
'x, y, z'
'-x, -y, -z'

loop_
_atom_site_label
_atom_site_type_symbol
_atom_site_fract_x
_atom_site_fract_y
_atom_site_fract_z
_atom_site_U_iso_or_equiv
_atom_site_adp_type
_atom_site_occupancy
_atom_site_symmetry_multiplicity
_atom_site_calc_flag
_atom_site_refinement_flags
_atom_site_disorder_assembly
_atom_site_disorder_group
Yb1 Yb 0.957478(11) 0.602676(8) 0.978821(8) 0.02534(5) Uani 1 1 d . . .
P1 P 0.70745(9) 0.56113(7) 0.74374(6) 0.0446(2) Uani 1 1 d . . .
O1 O 0.95976(19) 0.71288(15) 1.10783(14) 0.0310(5) Uani 1 1 d . . .
O2 O 1.12338(17) 0.54845(14) 1.02814(15) 0.0277(4) Uani 1 1 d . . .
O3 O 0.8078(2) 0.5716(2) 0.83200(18) 0.0502(7) Uani 1 1 d . . .
O4 O 1.0543(2) 0.74192(18) 0.95367(19) 0.0451(6) Uani 1 1 d D . .
N1 N 0.6465(4) 0.6459(3) 0.7708(3) 0.0652(11) Uani 1 1 d . . .
N2 N 0.5961(4) 0.4620(3) 0.6925(3) 0.0646(10) Uani 1 1 d . . .
N3 N 0.7598(4) 0.5679(3) 0.6635(3) 0.0620(10) Uani 1 1 d . . .
C1 C 1.0108(3) 0.7678(2) 1.2018(2) 0.0268(6) Uani 1 1 d . . .
C2 C 0.9739(3) 0.8481(2) 1.2438(2) 0.0306(6) Uani 1 1 d . . .
C3 C 1.0330(3) 0.9019(2) 1.3438(2) 0.0379(7) Uani 1 1 d . . .
H3 H 1.0094 0.9556 1.3719 0.045 Uiso 1 1 calc R . .
C4 C 1.1240(3) 0.8810(3) 1.4041(2) 0.0417(8) Uani 1 1 d . . .
C5 C 1.1591(3) 0.8030(3) 1.3622(2) 0.0373(7) Uani 1 1 d . . .
H5 H 1.2212 0.7875 1.4022 0.045 Uiso 1 1 calc R . .
C6 C 1.1052(3) 0.7468(2) 1.2627(2) 0.0285(6) Uani 1 1 d . . .
C7 C 1.2225(2) 0.6250(2) 1.0846(2) 0.0256(6) Uani 1 1 d . . .
C8 C 1.3126(3) 0.6463(2) 1.0519(2) 0.0312(6) Uani 1 1 d . . .
C9 C 1.4125(3) 0.7277(2) 1.1138(3) 0.0380(7) Uani 1 1 d . . .
H9 H 1.4731 0.7425 1.0923 0.046 Uiso 1 1 calc R . .
C10 C 1.4270(3) 0.7877(2) 1.2051(3) 0.0412(8) Uani 1 1 d . . .
C11 C 1.3381(3) 0.7663(2) 1.2353(2) 0.0352(7) Uani 1 1 d . . .
H11 H 1.3463 0.8072 1.2972 0.042 Uiso 1 1 calc R . .
C12 C 1.2358(3) 0.6858(2) 1.1773(2) 0.0282(6) Uani 1 1 d . . .
C13 C 1.1464(3) 0.6629(2) 1.2192(2) 0.0299(6) Uani 1 1 d . . .
H13A H 1.0755 0.6094 1.1673 0.036 Uiso 1 1 calc R . .
H13B H 1.1833 0.6402 1.2696 0.036 Uiso 1 1 calc R . .
C14 C 0.8725(3) 0.8736(2) 1.1802(2) 0.0345(7) Uani 1 1 d . . .
C15 C 0.9063(3) 0.8963(3) 1.1044(3) 0.0419(8) Uani 1 1 d . . .
H15A H 0.9789 0.9516 1.1367 0.063 Uiso 1 1 calc R . .
H15B H 0.8408 0.9114 1.0635 0.063 Uiso 1 1 calc R . .
H15C H 0.9208 0.8403 1.0644 0.063 Uiso 1 1 calc R . .
C16 C 0.8472(4) 0.9626(3) 1.2390(3) 0.0482(9) Uani 1 1 d . . .
H16A H 0.9196 1.0181 1.2715 0.072 Uiso 1 1 calc R . .
H16B H 0.8232 0.9498 1.2874 0.072 Uiso 1 1 calc R . .
H16C H 0.7827 0.9764 1.1955 0.072 Uiso 1 1 calc R . .
C17 C 0.7562(3) 0.7888(3) 1.1302(3) 0.0421(8) Uani 1 1 d . . .
H17A H 0.6927 0.8045 1.0880 0.063 Uiso 1 1 calc R . .
H17B H 0.7326 0.7769 1.1791 0.063 Uiso 1 1 calc R . .
H17C H 0.7691 0.7310 1.0916 0.063 Uiso 1 1 calc R . .
C18 C 1.1839(5) 0.9422(4) 1.5119(3) 0.0660(13) Uani 1 1 d . . .
H18A H 1.1398 0.9169 1.5440 0.099 Uiso 1 1 calc R . .
H18B H 1.1843 1.0088 1.5240 0.099 Uiso 1 1 calc R . .
H18C H 1.2664 0.9405 1.5375 0.099 Uiso 1 1 calc R . .
C19 C 1.3041(3) 0.5797(2) 0.9523(3) 0.0370(7) Uani 1 1 d . . .
C20 C 1.1862(4) 0.5633(3) 0.8700(3) 0.0543(10) Uani 1 1 d . . .
H20A H 1.1750 0.6256 0.8734 0.082 Uiso 1 1 calc R . .
H20B H 1.1197 0.5254 0.8760 0.082 Uiso 1 1 calc R . .
H20C H 1.1885 0.5284 0.8079 0.082 Uiso 1 1 calc R . .
C21 C 1.3152(4) 0.4826(3) 0.9553(3) 0.0512(10) Uani 1 1 d . . .
H21A H 1.2479 0.4514 0.9654 0.077 Uiso 1 1 calc R . .
H21B H 1.3905 0.4937 1.0085 0.077 Uiso 1 1 calc R . .
H21C H 1.3142 0.4410 0.8941 0.077 Uiso 1 1 calc R . .
C22 C 1.4061(4) 0.6219(3) 0.9290(3) 0.0557(11) Uani 1 1 d . . .
H22A H 1.3960 0.5792 0.8648 0.083 Uiso 1 1 calc R . .
H22B H 1.4829 0.6279 0.9773 0.083 Uiso 1 1 calc R . .
H22C H 1.4044 0.6856 0.9301 0.083 Uiso 1 1 calc R . .
C23 C 1.5395(4) 0.8736(3) 1.2703(4) 0.0634(13) Uani 1 1 d . . .
H23A H 1.5440 0.8981 1.3362 0.095 Uiso 1 1 calc R . .
H23B H 1.5366 0.9245 1.2462 0.095 Uiso 1 1 calc R . .
H23C H 1.6101 0.8535 1.2702 0.095 Uiso 1 1 calc R . .
C24 C 0.5241(5) 0.6404(5) 0.7126(5) 0.0903(19) Uani 1 1 d . . .
H24A H 0.4823 0.6584 0.7547 0.135 Uiso 1 1 calc R . .
H24B H 0.4810 0.5745 0.6637 0.135 Uiso 1 1 calc R . .
H24C H 0.5275 0.6848 0.6807 0.135 Uiso 1 1 calc R . .
C25 C 0.7115(6) 0.7366(4) 0.8541(4) 0.092(2) Uani 1 1 d . . .
H25A H 0.7270 0.7883 0.8324 0.138 Uiso 1 1 calc R . .
H25B H 0.7877 0.7326 0.8942 0.138 Uiso 1 1 calc R . .
H25C H 0.6639 0.7505 0.8920 0.138 Uiso 1 1 calc R . .
C26 C 0.5775(5) 0.3789(4) 0.6064(4) 0.0780(17) Uani 1 1 d . . .
H26A H 0.6086 0.3309 0.6259 0.117 Uiso 1 1 calc R . .
H26B H 0.6197 0.3999 0.5709 0.117 Uiso 1 1 calc R . .
H26C H 0.4919 0.3504 0.5648 0.117 Uiso 1 1 calc R . .
C27 C 0.5336(5) 0.4397(5) 0.7499(5) 0.0812(16) Uani 1 1 d . . .
H27A H 0.4471 0.4214 0.7129 0.122 Uiso 1 1 calc R . .
H27B H 0.5583 0.4965 0.8100 0.122 Uiso 1 1 calc R . .
H27C H 0.5537 0.3863 0.7652 0.122 Uiso 1 1 calc R . .
C28 C 0.6920(6) 0.5871(5) 0.5804(4) 0.097(2) Uani 1 1 d . . .
H28A H 0.7475 0.6284 0.5672 0.146 Uiso 1 1 calc R . .
H28B H 0.6351 0.6194 0.5952 0.146 Uiso 1 1 calc R . .
H28C H 0.6485 0.5260 0.5235 0.146 Uiso 1 1 calc R . .
C29 C 0.8573(5) 0.5288(4) 0.6548(4) 0.0757(15) Uani 1 1 d . . .
H29A H 0.8239 0.4649 0.6014 0.114 Uiso 1 1 calc R . .
H29B H 0.9016 0.5236 0.7151 0.114 Uiso 1 1 calc R . .
H29C H 0.9114 0.5718 0.6421 0.114 Uiso 1 1 calc R . .
C30 C 1.0341(5) 0.7588(3) 0.8673(4) 0.0671(13) Uani 1 1 d D . .
H30A H 0.9479 0.7328 0.8239 0.080 Uiso 1 1 calc R . .
H30B H 1.0788 0.7270 0.8325 0.080 Uiso 1 1 calc R . .
C31 C 1.0768(11) 0.8644(4) 0.8984(5) 0.181(6) Uani 1 1 d D . .
H31A H 1.0080 0.8892 0.8807 0.217 Uiso 1 1 calc R . .
H31B H 1.1281 0.8805 0.8662 0.217 Uiso 1 1 calc R . .
C32 C 1.1461(5) 0.9085(3) 1.0050(4) 0.0712(14) Uani 1 1 d D . .
H32A H 1.1070 0.9509 1.0370 0.085 Uiso 1 1 calc R . .
H32B H 1.2284 0.9470 1.0224 0.085 Uiso 1 1 calc R . .
C33 C 1.1479(4) 0.8253(3) 1.0350(3) 0.0504(9) Uani 1 1 d . . .
H33A H 1.2267 0.8141 1.0490 0.060 Uiso 1 1 calc R . .
H33B H 1.1315 0.8384 1.0936 0.060 Uiso 1 1 calc R . .
C48 C 0.4707(14) 0.0829(8) 0.0256(14) 0.226(7) Uani 1 1 d D . .
H48 H 0.4487 0.1402 0.0409 0.271 Uiso 1 1 calc R . .
C46 C 0.4987(14) -0.0528(14) 0.0522(13) 0.251(10) Uani 1 1 d D . .
H46 H 0.4963 -0.0919 0.0872 0.301 Uiso 1 1 calc R . .
C47 C 0.4719(13) 0.0316(15) 0.0803(8) 0.238(8) Uani 1 1 d D . .
H47 H 0.4548 0.0532 0.1357 0.285 Uiso 1 1 calc R . .
C36 C 0.8356(7) 0.6816(5) 0.3449(5) 0.108(2) Uani 1 1 d D . .
H36A H 0.7587 0.6348 0.2937 0.130 Uiso 1 1 calc R . .
H36B H 0.8837 0.7062 0.3142 0.130 Uiso 1 1 calc R . .
O5 O 0.9068(10) 0.6806(8) 0.4981(6) 0.206(4) Uani 1 1 d D . .
C35 C 0.8142(8) 0.7632(6) 0.4130(7) 0.133(3) Uani 1 1 d D . .
H35A H 0.7284 0.7487 0.4008 0.159 Uiso 1 1 calc R . .
H35B H 0.8400 0.8238 0.4058 0.159 Uiso 1 1 calc R . .
C37 C 0.9012(14) 0.6358(8) 0.4047(7) 0.197(6) Uani 1 1 d D . .
H37A H 0.8588 0.5660 0.3772 0.237 Uiso 1 1 calc R . .
H37B H 0.9828 0.6443 0.4067 0.237 Uiso 1 1 calc R . .
C34 C 0.8885(13) 0.7714(8) 0.5126(7) 0.192(6) Uani 1 1 d D . .
H34A H 0.9658 0.8229 0.5422 0.231 Uiso 1 1 calc R . .
H34B H 0.8457 0.7860 0.5551 0.231 Uiso 1 1 calc R . .
O7 O 0.7321(9) 0.3531(6) 0.4127(5) 0.192(4) Uani 1 1 d D . .
C45 C 0.7168(11) 0.2603(8) 0.4055(7) 0.151(4) Uani 1 1 d D . .
H45A H 0.6430 0.2372 0.4133 0.181 Uiso 1 1 calc R . .
H45B H 0.7851 0.2587 0.4579 0.181 Uiso 1 1 calc R . .
C40 C 0.3029(10) 0.0135(7) 0.2942(7) 0.167(5) Uani 1 1 d D . .
H40A H 0.3440 0.0001 0.2502 0.200 Uiso 1 1 calc R . .
H40B H 0.2344 -0.0440 0.2718 0.200 Uiso 1 1 calc R . .
C41 C 0.3895(11) 0.0394(7) 0.3983(7) 0.167(5) Uani 1 1 d D . .
H41A H 0.3536 0.0000 0.4260 0.200 Uiso 1 1 calc R . .
H41B H 0.4648 0.0259 0.3992 0.200 Uiso 1 1 calc R . .
C42 C 0.8090(12) 0.3640(11) 0.3651(13) 0.251(11) Uani 1 1 d D . .
H42A H 0.8937 0.3886 0.4119 0.302 Uiso 1 1 calc R . .
H42B H 0.7931 0.4101 0.3351 0.302 Uiso 1 1 calc R . .
C44 C 0.7084(15) 0.1959(8) 0.3110(7) 0.227(8) Uani 1 1 d D . .
H44A H 0.6248 0.1683 0.2619 0.272 Uiso 1 1 calc R . .
H44B H 0.7423 0.1432 0.3159 0.272 Uiso 1 1 calc R . .
C38 C 0.3578(15) 0.1713(7) 0.3840(10) 0.201(6) Uani 1 1 d D . .
H38A H 0.4191 0.2018 0.3668 0.241 Uiso 1 1 calc R . .
H38B H 0.3261 0.2218 0.4141 0.241 Uiso 1 1 calc R . .
C43 C 0.7839(17) 0.2658(13) 0.2886(11) 0.272(12) Uani 1 1 d D . .
H43A H 0.8593 0.2512 0.2920 0.327 Uiso 1 1 calc R . .
H43B H 0.7398 0.2627 0.2233 0.327 Uiso 1 1 calc R . .
C39 C 0.2619(13) 0.0991(9) 0.2969(11) 0.235(8) Uani 1 1 d D . .
H39A H 0.2564 0.1131 0.2398 0.282 Uiso 1 1 calc R . .
H39B H 0.1840 0.0916 0.3020 0.282 Uiso 1 1 calc R . .
O6 O 0.413(2) 0.1361(9) 0.4525(10) 0.494(18) Uani 1 1 d D . .

loop_
_atom_site_aniso_label
_atom_site_aniso_U_11
_atom_site_aniso_U_22
_atom_site_aniso_U_33
_atom_site_aniso_U_23
_atom_site_aniso_U_13
_atom_site_aniso_U_12
Yb1 0.02803(7) 0.02016(7) 0.02347(7) 0.00630(5) 0.00744(5) 0.00836(5)
P1 0.0474(5) 0.0444(5) 0.0287(4) 0.0120(4) 0.0013(4) 0.0173(4)
O1 0.0331(11) 0.0257(11) 0.0247(10) 0.0025(8) 0.0077(9) 0.0102(9)
O2 0.0220(9) 0.0214(10) 0.0321(10) 0.0069(8) 0.0071(8) 0.0039(8)
O3 0.0501(15) 0.0517(16) 0.0338(13) 0.0162(11) -0.0002(11) 0.0172(12)
O4 0.0540(15) 0.0342(13) 0.0521(15) 0.0240(12) 0.0231(13) 0.0101(11)
N1 0.071(2) 0.058(2) 0.054(2) 0.0193(18) 0.0076(19) 0.034(2)
N2 0.056(2) 0.058(2) 0.055(2) 0.0133(18) 0.0069(18) 0.0096(18)
N3 0.067(2) 0.073(3) 0.0399(18) 0.0240(18) 0.0130(17) 0.024(2)
C1 0.0261(14) 0.0230(14) 0.0263(13) 0.0044(11) 0.0117(11) 0.0046(11)
C2 0.0319(15) 0.0240(14) 0.0320(15) 0.0054(12) 0.0148(12) 0.0074(12)
C3 0.0426(18) 0.0293(16) 0.0334(16) 0.0004(13) 0.0188(14) 0.0089(13)
C4 0.0424(19) 0.0409(19) 0.0271(15) 0.0015(14) 0.0114(14) 0.0073(15)
C5 0.0352(17) 0.0411(19) 0.0271(15) 0.0081(13) 0.0088(13) 0.0107(14)
C6 0.0289(14) 0.0261(15) 0.0286(14) 0.0089(12) 0.0122(12) 0.0072(11)
C7 0.0184(12) 0.0221(14) 0.0334(14) 0.0101(11) 0.0082(11) 0.0065(10)
C8 0.0262(14) 0.0260(15) 0.0395(16) 0.0094(13) 0.0148(13) 0.0089(11)
C9 0.0271(15) 0.0310(17) 0.051(2) 0.0109(15) 0.0187(14) 0.0046(12)
C10 0.0255(15) 0.0280(16) 0.052(2) 0.0037(14) 0.0105(14) -0.0006(12)
C11 0.0288(15) 0.0281(16) 0.0339(16) 0.0015(13) 0.0080(13) 0.0047(12)
C12 0.0225(13) 0.0257(15) 0.0324(15) 0.0096(12) 0.0087(12) 0.0072(11)
C13 0.0297(15) 0.0272(15) 0.0301(14) 0.0089(12) 0.0115(12) 0.0088(12)
C14 0.0371(17) 0.0248(15) 0.0384(17) 0.0065(13) 0.0162(14) 0.0135(13)
C15 0.050(2) 0.0349(18) 0.0463(19) 0.0169(15) 0.0227(17) 0.0186(15)
C16 0.052(2) 0.0359(19) 0.054(2) 0.0070(16) 0.0246(18) 0.0226(16)
C17 0.0323(17) 0.0375(19) 0.050(2) 0.0115(15) 0.0136(15) 0.0128(14)
C18 0.075(3) 0.067(3) 0.0288(19) -0.0041(18) 0.0115(19) 0.023(2)
C19 0.0388(17) 0.0314(17) 0.0438(18) 0.0105(14) 0.0242(15) 0.0130(13)
C20 0.055(2) 0.070(3) 0.0347(18) 0.0131(18) 0.0192(17) 0.026(2)
C21 0.062(2) 0.038(2) 0.066(3) 0.0166(18) 0.041(2) 0.0245(18)
C22 0.065(3) 0.043(2) 0.069(3) 0.0156(19) 0.048(2) 0.0122(19)
C23 0.035(2) 0.047(2) 0.072(3) -0.003(2) 0.017(2) -0.0100(17)
C24 0.077(4) 0.114(5) 0.093(4) 0.056(4) 0.021(3) 0.059(4)
C25 0.120(5) 0.059(3) 0.076(4) 0.007(3) 0.028(4) 0.041(3)
C26 0.073(3) 0.054(3) 0.057(3) 0.007(2) -0.012(2) 0.011(2)
C27 0.056(3) 0.088(4) 0.090(4) 0.030(3) 0.028(3) 0.015(3)
C28 0.116(5) 0.131(6) 0.056(3) 0.057(4) 0.026(3) 0.045(5)
C29 0.080(4) 0.082(4) 0.056(3) 0.016(3) 0.029(3) 0.027(3)
C30 0.097(4) 0.057(3) 0.063(3) 0.038(2) 0.038(3) 0.024(3)
C31 0.352(16) 0.044(4) 0.084(5) 0.037(3) 0.040(7) -0.011(6)
C32 0.088(4) 0.040(2) 0.093(4) 0.034(2) 0.043(3) 0.010(2)
C33 0.047(2) 0.035(2) 0.065(3) 0.0197(18) 0.0213(19) 0.0065(16)
C48 0.29(2) 0.219(16) 0.25(2) 0.160(16) 0.137(16) 0.113(15)
C46 0.260(18) 0.29(2) 0.35(3) 0.21(2) 0.18(2) 0.182(18)
C47 0.225(18) 0.26(2) 0.232(17) 0.122(18) 0.092(14) 0.039(16)
C36 0.115(6) 0.102(5) 0.105(5) 0.034(4) 0.057(5) 0.019(4)
O5 0.299(12) 0.241(10) 0.146(7) 0.108(7) 0.118(7) 0.133(9)
C35 0.135(7) 0.098(6) 0.162(9) 0.030(6) 0.080(7) 0.035(5)
C37 0.35(2) 0.161(10) 0.140(9) 0.072(8) 0.131(12) 0.137(12)
C34 0.284(17) 0.132(9) 0.131(9) 0.003(7) 0.111(11) 0.036(10)
O7 0.222(10) 0.166(8) 0.115(5) 0.032(5) 0.007(6) 0.060(7)
C45 0.227(12) 0.165(10) 0.140(8) 0.106(8) 0.099(8) 0.114(9)
C40 0.164(10) 0.110(7) 0.140(9) 0.020(6) -0.006(7) 0.031(7)
C41 0.173(10) 0.088(6) 0.168(10) 0.006(6) 0.040(8) 0.024(6)
C42 0.152(12) 0.30(2) 0.39(3) 0.26(2) 0.114(16) 0.048(13)
C44 0.42(2) 0.166(11) 0.118(8) 0.064(8) 0.105(12) 0.149(14)
C38 0.290(18) 0.061(5) 0.188(12) 0.034(7) 0.046(12) 0.041(8)
C43 0.45(3) 0.38(3) 0.250(18) 0.23(2) 0.29(2) 0.27(3)
C39 0.193(14) 0.155(12) 0.275(19) 0.100(13) 0.000(13) 0.023(11)
O6 0.59(3) 0.192(13) 0.42(3) 0.111(16) -0.06(2) 0.039(17)

loop_
_atom_type_symbol
_atom_type_description
_atom_type_scat_dispersion_real
_atom_type_scat_dispersion_imag
_atom_type_scat_source
C C 0.0033 0.0016 'International Tables Vol C Tables 4.2.6.8 and 6.1.1.4'
H H 0.0000 0.0000 'International Tables Vol C Tables 4.2.6.8 and 6.1.1.4'
N N 0.0061 0.0033 'International Tables Vol C Tables 4.2.6.8 and 6.1.1.4'
O O 0.0106 0.0060 'International Tables Vol C Tables 4.2.6.8 and 6.1.1.4'
P P 0.1023 0.0942 'International Tables Vol C Tables 4.2.6.8 and 6.1.1.4'
Yb Yb -0.3850 5.5486 'International Tables Vol C Tables 4.2.6.8 and 6.1.1.4'

loop_
_geom_angle_atom_site_label_1
_geom_angle_atom_site_label_2
_geom_angle_atom_site_label_3
_geom_angle
_geom_angle_site_symmetry_1
_geom_angle_site_symmetry_3
_geom_angle_publ_flag
O1 Yb1 O3 117.00(9) . . ?
O1 Yb1 O2 108.41(8) . 2_767 ?
O3 Yb1 O2 92.05(9) . 2_767 ?
O1 Yb1 O2 107.98(7) . . ?
O3 Yb1 O2 134.95(9) . . ?
O2 Yb1 O2 75.69(8) 2_767 . ?
O1 Yb1 O4 85.15(9) . . ?
O3 Yb1 O4 83.01(10) . . ?
O2 Yb1 O4 166.33(8) 2_767 . ?
O2 Yb1 O4 98.81(8) . . ?
O1 Yb1 C7 91.44(8) . . ?
O3 Yb1 C7 145.05(10) . . ?
O2 Yb1 C7 97.95(7) 2_767 . ?
O2 Yb1 C7 24.50(7) . . ?
O4 Yb1 C7 79.46(8) . . ?
O1 Yb1 Yb1 113.29(6) . 2_767 ?
O3 Yb1 Yb1 118.16(7) . 2_767 ?
O2 Yb1 Yb1 38.06(5) 2_767 2_767 ?
O2 Yb1 Yb1 37.64(5) . 2_767 ?
O4 Yb1 Yb1 135.22(6) . 2_767 ?
C7 Yb1 Yb1 60.54(5) . 2_767 ?
O3 P1 N1 109.76(18) . . ?
O3 P1 N2 115.9(2) . . ?
N1 P1 N2 103.9(2) . . ?
O3 P1 N3 108.76(19) . . ?
N1 P1 N3 110.4(2) . . ?
N2 P1 N3 108.0(2) . . ?
C1 O1 Yb1 150.98(19) . . ?
C7 O2 Yb1 138.16(18) . 2_767 ?
C7 O2 Yb1 109.27(16) . . ?
Yb1 O2 Yb1 104.31(8) 2_767 . ?
P1 O3 Yb1 173.28(19) . . ?
C30 O4 C33 108.4(3) . . ?
C30 O4 Yb1 131.0(3) . . ?
C33 O4 Yb1 120.6(2) . . ?
C25 N1 C24 113.6(5) . . ?
C25 N1 P1 122.1(4) . . ?
C24 N1 P1 124.3(4) . . ?
C26 N2 C27 114.3(5) . . ?
C26 N2 P1 124.2(4) . . ?
C27 N2 P1 118.3(4) . . ?
C29 N3 C28 115.0(4) . . ?
C29 N3 P1 121.1(3) . . ?
C28 N3 P1 121.8(4) . . ?
O1 C1 C6 119.2(3) . . ?
O1 C1 C2 122.0(3) . . ?
C6 C1 C2 118.9(3) . . ?
C3 C2 C1 117.9(3) . . ?
C3 C2 C14 121.6(3) . . ?
C1 C2 C14 120.4(3) . . ?
C4 C3 C2 123.6(3) . . ?
C4 C3 H3 118.2 . . ?
C2 C3 H3 118.2 . . ?
C3 C4 C5 117.8(3) . . ?
C3 C4 C18 120.8(3) . . ?
C5 C4 C18 121.4(4) . . ?
C4 C5 C6 121.7(3) . . ?
C4 C5 H5 119.1 . . ?
C6 C5 H5 119.1 . . ?
C5 C6 C1 120.0(3) . . ?
C5 C6 C13 120.5(3) . . ?
C1 C6 C13 119.5(3) . . ?
O2 C7 C12 119.5(3) . . ?
O2 C7 C8 121.0(3) . . ?
C12 C7 C8 119.6(3) . . ?
O2 C7 Yb1 46.23(12) . . ?
C12 C7 Yb1 96.37(17) . . ?
C8 C7 Yb1 124.9(2) . . ?
C9 C8 C7 118.0(3) . . ?
C9 C8 C19 120.6(3) . . ?
C7 C8 C19 121.4(3) . . ?
C10 C9 C8 123.1(3) . . ?
C10 C9 H9 118.5 . . ?
C8 C9 H9 118.5 . . ?
C11 C10 C9 118.1(3) . . ?
C11 C10 C23 121.3(3) . . ?
C9 C10 C23 120.5(3) . . ?
C10 C11 C12 121.9(3) . . ?
C10 C11 H11 119.0 . . ?
C12 C11 H11 119.0 . . ?
C11 C12 C7 119.4(3) . . ?
C11 C12 C13 118.6(3) . . ?
C7 C12 C13 121.9(3) . . ?
C6 C13 C12 114.6(3) . . ?
C6 C13 H13A 108.6 . . ?
C12 C13 H13A 108.6 . . ?
C6 C13 H13B 108.6 . . ?
C12 C13 H13B 108.6 . . ?
H13A C13 H13B 107.6 . . ?
C15 C14 C2 109.9(3) . . ?
C15 C14 C17 109.9(3) . . ?
C2 C14 C17 109.8(3) . . ?
C15 C14 C16 107.3(3) . . ?
C2 C14 C16 112.4(3) . . ?
C17 C14 C16 107.4(3) . . ?
C14 C15 H15A 109.5 . . ?
C14 C15 H15B 109.5 . . ?
H15A C15 H15B 109.5 . . ?
C14 C15 H15C 109.5 . . ?
H15A C15 H15C 109.5 . . ?
H15B C15 H15C 109.5 . . ?
C14 C16 H16A 109.5 . . ?
C14 C16 H16B 109.5 . . ?
H16A C16 H16B 109.5 . . ?
C14 C16 H16C 109.5 . . ?
H16A C16 H16C 109.5 . . ?
H16B C16 H16C 109.5 . . ?
C14 C17 H17A 109.5 . . ?
C14 C17 H17B 109.5 . . ?
H17A C17 H17B 109.5 . . ?
C14 C17 H17C 109.5 . . ?
H17A C17 H17C 109.5 . . ?
H17B C17 H17C 109.5 . . ?
C4 C18 H18A 109.5 . . ?
C4 C18 H18B 109.5 . . ?
H18A C18 H18B 109.5 . . ?
C4 C18 H18C 109.5 . . ?
H18A C18 H18C 109.5 . . ?
H18B C18 H18C 109.5 . . ?
C20 C19 C22 107.3(3) . . ?
C20 C19 C21 109.9(3) . . ?
C22 C19 C21 107.3(3) . . ?
C20 C19 C8 111.8(3) . . ?
C22 C19 C8 111.9(3) . . ?
C21 C19 C8 108.6(3) . . ?
C19 C20 H20A 109.5 . . ?
C19 C20 H20B 109.5 . . ?
H20A C20 H20B 109.5 . . ?
C19 C20 H20C 109.5 . . ?
H20A C20 H20C 109.5 . . ?
H20B C20 H20C 109.5 . . ?
C19 C21 H21A 109.5 . . ?
C19 C21 H21B 109.5 . . ?
H21A C21 H21B 109.5 . . ?
C19 C21 H21C 109.5 . . ?
H21A C21 H21C 109.5 . . ?
H21B C21 H21C 109.5 . . ?
C19 C22 H22A 109.5 . . ?
C19 C22 H22B 109.5 . . ?
H22A C22 H22B 109.5 . . ?
C19 C22 H22C 109.5 . . ?
H22A C22 H22C 109.5 . . ?
H22B C22 H22C 109.5 . . ?
C10 C23 H23A 109.5 . . ?
C10 C23 H23B 109.5 . . ?
H23A C23 H23B 109.5 . . ?
C10 C23 H23C 109.5 . . ?
H23A C23 H23C 109.5 . . ?
H23B C23 H23C 109.5 . . ?
N1 C24 H24A 109.5 . . ?
N1 C24 H24B 109.5 . . ?
H24A C24 H24B 109.5 . . ?
N1 C24 H24C 109.5 . . ?
H24A C24 H24C 109.5 . . ?
H24B C24 H24C 109.5 . . ?
N1 C25 H25A 109.5 . . ?
N1 C25 H25B 109.5 . . ?
H25A C25 H25B 109.5 . . ?
N1 C25 H25C 109.5 . . ?
H25A C25 H25C 109.5 . . ?
H25B C25 H25C 109.5 . . ?
N2 C26 H26A 109.5 . . ?
N2 C26 H26B 109.5 . . ?
H26A C26 H26B 109.5 . . ?
N2 C26 H26C 109.5 . . ?
H26A C26 H26C 109.5 . . ?
H26B C26 H26C 109.5 . . ?
N2 C27 H27A 109.5 . . ?
N2 C27 H27B 109.5 . . ?
H27A C27 H27B 109.5 . . ?
N2 C27 H27C 109.5 . . ?
H27A C27 H27C 109.5 . . ?
H27B C27 H27C 109.5 . . ?
N3 C28 H28A 109.5 . . ?
N3 C28 H28B 109.5 . . ?
H28A C28 H28B 109.5 . . ?
N3 C28 H28C 109.5 . . ?
H28A C28 H28C 109.5 . . ?
H28B C28 H28C 109.5 . . ?
N3 C29 H29A 109.5 . . ?
N3 C29 H29B 109.5 . . ?
H29A C29 H29B 109.5 . . ?
N3 C29 H29C 109.5 . . ?
H29A C29 H29C 109.5 . . ?
H29B C29 H29C 109.5 . . ?
O4 C30 C31 106.7(4) . . ?
O4 C30 H30A 110.4 . . ?
C31 C30 H30A 110.4 . . ?
O4 C30 H30B 110.4 . . ?
C31 C30 H30B 110.4 . . ?
H30A C30 H30B 108.6 . . ?
C30 C31 C32 107.8(4) . . ?
C30 C31 H31A 110.1 . . ?
C32 C31 H31A 110.1 . . ?
C30 C31 H31B 110.1 . . ?
C32 C31 H31B 110.1 . . ?
H31A C31 H31B 108.5 . . ?
C31 C32 C33 105.7(4) . . ?
C31 C32 H32A 110.6 . . ?
C33 C32 H32A 110.6 . . ?
C31 C32 H32B 110.6 . . ?
C33 C32 H32B 110.6 . . ?
H32A C32 H32B 108.7 . . ?
O4 C33 C32 105.8(3) . . ?
O4 C33 H33A 110.6 . . ?
C32 C33 H33A 110.6 . . ?
O4 C33 H33B 110.6 . . ?
C32 C33 H33B 110.6 . . ?
H33A C33 H33B 108.7 . . ?
C47 C48 C46 120.8(7) . 2_655 ?
C47 C48 H48 119.6 . . ?
C46 C48 H48 119.6 2_655 . ?
C47 C46 C48 122.0(8) . 2_655 ?
C47 C46 H46 119.0 . . ?
C48 C46 H46 119.0 2_655 . ?
C48 C47 C46 117.1(8) . . ?
C48 C47 H47 121.4 . . ?
C46 C47 H47 121.4 . . ?
C37 C36 C35 105.9(7) . . ?
C37 C36 H36A 110.6 . . ?
C35 C36 H36A 110.6 . . ?
C37 C36 H36B 110.6 . . ?
C35 C36 H36B 110.6 . . ?
H36A C36 H36B 108.7 . . ?
C37 O5 C34 110.3(7) . . ?
C36 C35 C34 104.8(7) . . ?
C36 C35 H35A 110.8 . . ?
C34 C35 H35A 110.8 . . ?
C36 C35 H35B 110.8 . . ?
C34 C35 H35B 110.8 . . ?
H35A C35 H35B 108.9 . . ?
O5 C37 C36 107.4(7) . . ?
O5 C37 H37A 110.2 . . ?
C36 C37 H37A 110.2 . . ?
O5 C37 H37B 110.2 . . ?
C36 C37 H37B 110.2 . . ?
H37A C37 H37B 108.5 . . ?
O5 C34 C35 105.1(7) . . ?
O5 C34 H34A 110.7 . . ?
C35 C34 H34A 110.7 . . ?
O5 C34 H34B 110.7 . . ?
C35 C34 H34B 110.7 . . ?
H34A C34 H34B 108.8 . . ?
C45 O7 C42 103.4(8) . . ?
O7 C45 C44 110.9(7) . . ?
O7 C45 H45A 109.5 . . ?
C44 C45 H45A 109.5 . . ?
O7 C45 H45B 109.5 . . ?
C44 C45 H45B 109.5 . . ?
H45A C45 H45B 108.1 . . ?
C39 C40 C41 105.4(8) . . ?
C39 C40 H40A 110.7 . . ?
C41 C40 H40A 110.7 . . ?
C39 C40 H40B 110.7 . . ?
C41 C40 H40B 110.7 . . ?
H40A C40 H40B 108.8 . . ?
O6 C41 C40 109.0(9) . . ?
O6 C41 H41A 109.9 . . ?
C40 C41 H41A 109.9 . . ?
O6 C41 H41B 109.9 . . ?
C40 C41 H41B 109.9 . . ?
H41A C41 H41B 108.3 . . ?
O7 C42 C43 107.2(8) . . ?
O7 C42 H42A 110.3 . . ?
C43 C42 H42A 110.3 . . ?
O7 C42 H42B 110.3 . . ?
C43 C42 H42B 110.3 . . ?
H42A C42 H42B 108.5 . . ?
C45 C44 C43 100.8(8) . . ?
C45 C44 H44A 111.6 . . ?
C43 C44 H44A 111.6 . . ?
C45 C44 H44B 111.6 . . ?
C43 C44 H44B 111.6 . . ?
H44A C44 H44B 109.4 . . ?
O6 C38 C39 114.4(9) . . ?
O6 C38 H38A 108.7 . . ?
C39 C38 H38A 108.7 . . ?
O6 C38 H38B 108.7 . . ?
C39 C38 H38B 108.7 . . ?
H38A C38 H38B 107.6 . . ?
C42 C43 C44 105.0(8) . . ?
C42 C43 H43A 110.7 . . ?
C44 C43 H43A 110.7 . . ?
C42 C43 H43B 110.7 . . ?
C44 C43 H43B 110.7 . . ?
H43A C43 H43B 108.8 . . ?
C38 C39 C40 99.6(9) . . ?
C38 C39 H39A 111.8 . . ?
C40 C39 H39A 111.8 . . ?
C38 C39 H39B 111.8 . . ?
C40 C39 H39B 111.8 . . ?
H39A C39 H39B 109.6 . . ?
C41 O6 C38 104.0(9) . . ?

loop_
_geom_bond_atom_site_label_1
_geom_bond_atom_site_label_2
_geom_bond_distance
_geom_bond_site_symmetry_2
_geom_bond_publ_flag
Yb1 O1 2.201(2) . ?
Yb1 O3 2.309(2) . ?
Yb1 O2 2.327(2) 2_767 ?
Yb1 O2 2.349(2) . ?
Yb1 O4 2.494(2) . ?
Yb1 C7 3.071(3) . ?
Yb1 Yb1 3.6927(4) 2_767 ?
P1 O3 1.488(2) . ?
P1 N1 1.629(4) . ?
P1 N2 1.629(4) . ?
P1 N3 1.644(4) . ?
O1 C1 1.326(3) . ?
O2 C7 1.349(3) . ?
O2 Yb1 2.327(2) 2_767 ?
O4 C30 1.439(5) . ?
O4 C33 1.458(5) . ?
N1 C25 1.449(6) . ?
N1 C24 1.473(6) . ?
N2 C26 1.467(6) . ?
N2 C27 1.469(7) . ?
N3 C29 1.469(7) . ?
N3 C28 1.474(6) . ?
C1 C6 1.420(4) . ?
C1 C2 1.433(4) . ?
C2 C3 1.400(4) . ?
C2 C14 1.538(4) . ?
C3 C4 1.388(5) . ?
C3 H3 0.9500 . ?
C4 C5 1.391(5) . ?
C4 C18 1.517(5) . ?
C5 C6 1.399(4) . ?
C5 H5 0.9500 . ?
C6 C13 1.517(4) . ?
C7 C12 1.415(4) . ?
C7 C8 1.419(4) . ?
C8 C9 1.401(4) . ?
C8 C19 1.552(4) . ?
C9 C10 1.390(5) . ?
C9 H9 0.9500 . ?
C10 C11 1.377(5) . ?
C10 C23 1.525(5) . ?
C11 C12 1.403(4) . ?
C11 H11 0.9500 . ?
C12 C13 1.524(4) . ?
C13 H13A 0.9900 . ?
C13 H13B 0.9900 . ?
C14 C15 1.528(5) . ?
C14 C17 1.539(5) . ?
C14 C16 1.542(4) . ?
C15 H15A 0.9800 . ?
C15 H15B 0.9800 . ?
C15 H15C 0.9800 . ?
C16 H16A 0.9800 . ?
C16 H16B 0.9800 . ?
C16 H16C 0.9800 . ?
C17 H17A 0.9800 . ?
C17 H17B 0.9800 . ?
C17 H17C 0.9800 . ?
C18 H18A 0.9800 . ?
C18 H18B 0.9800 . ?
C18 H18C 0.9800 . ?
C19 C20 1.532(5) . ?
C19 C22 1.537(5) . ?
C19 C21 1.540(5) . ?
C20 H20A 0.9800 . ?
C20 H20B 0.9800 . ?
C20 H20C 0.9800 . ?
C21 H21A 0.9800 . ?
C21 H21B 0.9800 . ?
C21 H21C 0.9800 . ?
C22 H22A 0.9800 . ?
C22 H22B 0.9800 . ?
C22 H22C 0.9800 . ?
C23 H23A 0.9800 . ?
C23 H23B 0.9800 . ?
C23 H23C 0.9800 . ?
C24 H24A 0.9800 . ?
C24 H24B 0.9800 . ?
C24 H24C 0.9800 . ?
C25 H25A 0.9800 . ?
C25 H25B 0.9800 . ?
C25 H25C 0.9800 . ?
C26 H26A 0.9800 . ?
C26 H26B 0.9800 . ?
C26 H26C 0.9800 . ?
C27 H27A 0.9800 . ?
C27 H27B 0.9800 . ?
C27 H27C 0.9800 . ?
C28 H28A 0.9800 . ?
C28 H28B 0.9800 . ?
C28 H28C 0.9800 . ?
C29 H29A 0.9800 . ?
C29 H29B 0.9800 . ?
C29 H29C 0.9800 . ?
C30 C31 1.481(6) . ?
C30 H30A 0.9900 . ?
C30 H30B 0.9900 . ?
C31 C32 1.488(7) . ?
C31 H31A 0.9900 . ?
C31 H31B 0.9900 . ?
C32 C33 1.510(6) . ?
C32 H32A 0.9900 . ?
C32 H32B 0.9900 . ?
C33 H33A 0.9900 . ?
C33 H33B 0.9900 . ?
C48 C47 1.355(9) . ?
C48 C46 1.384(8) 2_655 ?
C48 H48 0.9500 . ?
C46 C47 1.368(9) . ?
C46 C48 1.384(8) 2_655 ?
C46 H46 0.9500 . ?
C47 H47 0.9500 . ?
C36 C37 1.483(8) . ?
C36 C35 1.504(7) . ?
C36 H36A 0.9900 . ?
C36 H36B 0.9900 . ?
O5 C37 1.405(8) . ?
O5 C34 1.412(8) . ?
C35 C34 1.510(8) . ?
C35 H35A 0.9900 . ?
C35 H35B 0.9900 . ?
C37 H37A 0.9900 . ?
C37 H37B 0.9900 . ?
C34 H34A 0.9900 . ?
C34 H34B 0.9900 . ?
O7 C45 1.373(8) . ?
O7 C42 1.427(9) . ?
C45 C44 1.478(8) . ?
C45 H45A 0.9900 . ?
C45 H45B 0.9900 . ?
C40 C39 1.485(9) . ?
C40 C41 1.534(8) . ?
C40 H40A 0.9900 . ?
C40 H40B 0.9900 . ?
C41 O6 1.383(9) . ?
C41 H41A 0.9900 . ?
C41 H41B 0.9900 . ?
C42 C43 1.511(9) . ?
C42 H42A 0.9900 . ?
C42 H42B 0.9900 . ?
C44 C43 1.516(9) . ?
C44 H44A 0.9900 . ?
C44 H44B 0.9900 . ?
C38 O6 1.410(9) . ?
C38 C39 1.439(14) . ?
C38 H38A 0.9900 . ?
C38 H38B 0.9900 . ?
C43 H43A 0.9900 . ?
C43 H43B 0.9900 . ?
C39 H39A 0.9900 . ?
C39 H39B 0.9900 . ?

loop_
_geom_torsion_atom_site_label_1
_geom_torsion_atom_site_label_2
_geom_torsion_atom_site_label_3
_geom_torsion_atom_site_label_4
_geom_torsion
_geom_torsion_site_symmetry_1
_geom_torsion_site_symmetry_2
_geom_torsion_site_symmetry_3
_geom_torsion_site_symmetry_4
_geom_torsion_publ_flag
O3 Yb1 O1 C1 -173.9(4) . . . . ?
O2 Yb1 O1 C1 83.9(4) 2_767 . . . ?
O2 Yb1 O1 C1 3.5(4) . . . . ?
O4 Yb1 O1 C1 -94.2(4) . . . . ?
C7 Yb1 O1 C1 -14.9(4) . . . . ?
Yb1 Yb1 O1 C1 43.4(4) 2_767 . . . ?
O1 Yb1 O2 C7 -49.6(2) . . . . ?
O3 Yb1 O2 C7 127.0(2) . . . . ?
O2 Yb1 O2 C7 -154.6(2) 2_767 . . . ?
O4 Yb1 O2 C7 38.1(2) . . . . ?
Yb1 Yb1 O2 C7 -154.6(2) 2_767 . . . ?
O1 Yb1 O2 Yb1 105.06(9) . . . 2_767 ?
O3 Yb1 O2 Yb1 -78.32(14) . . . 2_767 ?
O2 Yb1 O2 Yb1 0.0 2_767 . . 2_767 ?
O4 Yb1 O2 Yb1 -167.21(9) . . . 2_767 ?
C7 Yb1 O2 Yb1 154.6(2) . . . 2_767 ?
N1 P1 O3 Yb1 3.6(18) . . . . ?
N2 P1 O3 Yb1 -113.7(17) . . . . ?
N3 P1 O3 Yb1 124.5(17) . . . . ?
O1 Yb1 O3 P1 5.3(18) . . . . ?
O2 Yb1 O3 P1 117.2(17) 2_767 . . . ?
O2 Yb1 O3 P1 -171.1(17) . . . . ?
O4 Yb1 O3 P1 -75.6(17) . . . . ?
C7 Yb1 O3 P1 -135.8(17) . . . . ?
Yb1 Yb1 O3 P1 146.2(17) 2_767 . . . ?
O1 Yb1 O4 C30 -137.9(4) . . . . ?
O3 Yb1 O4 C30 -19.9(4) . . . . ?
O2 Yb1 O4 C30 49.5(6) 2_767 . . . ?
O2 Yb1 O4 C30 114.7(4) . . . . ?
C7 Yb1 O4 C30 129.8(4) . . . . ?
Yb1 Yb1 O4 C30 103.6(4) 2_767 . . . ?
O1 Yb1 O4 C33 41.4(3) . . . . ?
O3 Yb1 O4 C33 159.4(3) . . . . ?
O2 Yb1 O4 C33 -131.2(3) 2_767 . . . ?
O2 Yb1 O4 C33 -66.1(3) . . . . ?
C7 Yb1 O4 C33 -51.0(3) . . . . ?
Yb1 Yb1 O4 C33 -77.1(3) 2_767 . . . ?
O3 P1 N1 C25 24.4(5) . . . . ?
N2 P1 N1 C25 149.0(5) . . . . ?
N3 P1 N1 C25 -95.5(5) . . . . ?
O3 P1 N1 C24 -158.3(5) . . . . ?
N2 P1 N1 C24 -33.7(5) . . . . ?
N3 P1 N1 C24 81.8(5) . . . . ?
O3 P1 N2 C26 -100.9(4) . . . . ?
N1 P1 N2 C26 138.5(4) . . . . ?
N3 P1 N2 C26 21.3(4) . . . . ?
O3 P1 N2 C27 58.0(4) . . . . ?
N1 P1 N2 C27 -62.5(4) . . . . ?
N3 P1 N2 C27 -179.8(4) . . . . ?
O3 P1 N3 C29 34.9(4) . . . . ?
N1 P1 N3 C29 155.4(4) . . . . ?
N2 P1 N3 C29 -91.6(4) . . . . ?
O3 P1 N3 C28 -162.8(4) . . . . ?
N1 P1 N3 C28 -42.3(5) . . . . ?
N2 P1 N3 C28 70.7(5) . . . . ?
Yb1 O1 C1 C6 -13.7(6) . . . . ?
Yb1 O1 C1 C2 166.0(3) . . . . ?
O1 C1 C2 C3 180.0(3) . . . . ?
C6 C1 C2 C3 -0.3(4) . . . . ?
O1 C1 C2 C14 -0.1(5) . . . . ?
C6 C1 C2 C14 179.6(3) . . . . ?
C1 C2 C3 C4 -0.7(5) . . . . ?
C14 C2 C3 C4 179.4(3) . . . . ?
C2 C3 C4 C5 0.9(6) . . . . ?
C2 C3 C4 C18 -179.8(4) . . . . ?
C3 C4 C5 C6 0.0(6) . . . . ?
C18 C4 C5 C6 -179.3(4) . . . . ?
C4 C5 C6 C1 -1.1(5) . . . . ?
C4 C5 C6 C13 179.3(3) . . . . ?
O1 C1 C6 C5 -179.1(3) . . . . ?
C2 C1 C6 C5 1.2(5) . . . . ?
O1 C1 C6 C13 0.5(4) . . . . ?
C2 C1 C6 C13 -179.2(3) . . . . ?
Yb1 O2 C7 C12 -72.9(4) 2_767 . . . ?
Yb1 O2 C7 C12 68.6(3) . . . . ?
Yb1 O2 C7 C8 108.0(3) 2_767 . . . ?
Yb1 O2 C7 C8 -110.4(3) . . . . ?
Yb1 O2 C7 Yb1 -141.5(3) 2_767 . . . ?
O1 Yb1 C7 O2 133.58(19) . . . . ?
O3 Yb1 C7 O2 -80.5(2) . . . . ?
O2 Yb1 C7 O2 24.8(2) 2_767 . . . ?
O4 Yb1 C7 O2 -141.6(2) . . . . ?
Yb1 Yb1 C7 O2 17.47(16) 2_767 . . . ?
O1 Yb1 C7 C12 8.24(19) . . . . ?
O3 Yb1 C7 C12 154.20(19) . . . . ?
O2 Yb1 C7 C12 -100.57(19) 2_767 . . . ?
O2 Yb1 C7 C12 -125.3(3) . . . . ?
O4 Yb1 C7 C12 93.04(19) . . . . ?
Yb1 Yb1 C7 C12 -107.86(19) 2_767 . . . ?
O1 Yb1 C7 C8 -124.8(2) . . . . ?
O3 Yb1 C7 C8 21.1(3) . . . . ?
O2 Yb1 C7 C8 126.3(2) 2_767 . . . ?
O2 Yb1 C7 C8 101.6(3) . . . . ?
O4 Yb1 C7 C8 -40.1(2) . . . . ?
Yb1 Yb1 C7 C8 119.1(2) 2_767 . . . ?
O2 C7 C8 C9 179.2(3) . . . . ?
C12 C7 C8 C9 0.1(4) . . . . ?
Yb1 C7 C8 C9 123.6(3) . . . . ?
O2 C7 C8 C19 -3.2(4) . . . . ?
C12 C7 C8 C19 177.8(3) . . . . ?
Yb1 C7 C8 C19 -58.8(4) . . . . ?
C7 C8 C9 C10 0.2(5) . . . . ?
C19 C8 C9 C10 -177.5(3) . . . . ?
C8 C9 C10 C11 -0.7(6) . . . . ?
C8 C9 C10 C23 178.2(4) . . . . ?
C9 C10 C11 C12 0.8(5) . . . . ?
C23 C10 C11 C12 -178.0(4) . . . . ?
C10 C11 C12 C7 -0.5(5) . . . . ?
C10 C11 C12 C13 175.3(3) . . . . ?
O2 C7 C12 C11 -179.0(3) . . . . ?
C8 C7 C12 C11 0.0(4) . . . . ?
Yb1 C7 C12 C11 -136.5(3) . . . . ?
O2 C7 C12 C13 5.3(4) . . . . ?
C8 C7 C12 C13 -175.7(3) . . . . ?
Yb1 C7 C12 C13 47.8(3) . . . . ?
C5 C6 C13 C12 -96.9(4) . . . . ?
C1 C6 C13 C12 83.4(3) . . . . ?
C11 C12 C13 C6 51.7(4) . . . . ?
C7 C12 C13 C6 -132.5(3) . . . . ?
C3 C2 C14 C15 119.8(3) . . . . ?
C1 C2 C14 C15 -60.0(4) . . . . ?
C3 C2 C14 C17 -119.2(3) . . . . ?
C1 C2 C14 C17 61.0(4) . . . . ?
C3 C2 C14 C16 0.4(5) . . . . ?
C1 C2 C14 C16 -179.5(3) . . . . ?
C9 C8 C19 C20 -127.7(4) . . . . ?
C7 C8 C19 C20 54.7(4) . . . . ?
C9 C8 C19 C22 -7.3(5) . . . . ?
C7 C8 C19 C22 175.1(3) . . . . ?
C9 C8 C19 C21 110.9(4) . . . . ?
C7 C8 C19 C21 -66.7(4) . . . . ?
C33 O4 C30 C31 -22.6(7) . . . . ?
Yb1 O4 C30 C31 156.7(6) . . . . ?
O4 C30 C31 C32 11.9(10) . . . . ?
C30 C31 C32 C33 2.7(10) . . . . ?
C30 O4 C33 C32 24.2(5) . . . . ?
Yb1 O4 C33 C32 -155.3(3) . . . . ?
C31 C32 C33 O4 -16.1(7) . . . . ?
C46 C48 C47 C46 -3.1(16) 2_655 . . . ?
C48 C46 C47 C48 3.1(17) 2_655 . . . ?
C37 C36 C35 C34 9.9(12) . . . . ?
C34 O5 C37 C36 -20.5(16) . . . . ?
C35 C36 C37 O5 5.5(14) . . . . ?
C37 O5 C34 C35 26.6(16) . . . . ?
C36 C35 C34 O5 -21.8(13) . . . . ?
C42 O7 C45 C44 -37.7(14) . . . . ?
C39 C40 C41 O6 -9.7(19) . . . . ?
C45 O7 C42 C43 29.8(16) . . . . ?
O7 C45 C44 C43 29.2(15) . . . . ?
O7 C42 C43 C44 -12.2(19) . . . . ?
C45 C44 C43 C42 -8.9(17) . . . . ?
O6 C38 C39 C40 -29(2) . . . . ?
C41 C40 C39 C38 21.4(16) . . . . ?
C40 C41 O6 C38 -7(2) . . . . ?
C39 C38 O6 C41 24(3) . . . . ?
